data_7220656
loop_
_publ_author_name
'Baig, Fayaz'
'Kant, Rajni'
'Gupta, Vivek'
'Sarkar, Madhushree'

_publ_section_title
;
 Effects of Non Covalent Interactions in Light Emitting Properties of
 bis-pyridyl-alkyl-di-imines
;
_journal_name_full 'RSC Adv.'
_journal_paper_doi 10.1039/C5RA09562J
_journal_year 2015
_chemical_formula_moiety 'C16 H18 N4'
_chemical_formula_sum 'C16 H18 N4'
_chemical_formula_weight 266.34
_chemical_name_systematic
;
N,N'-bis(pyridin-2-carboxylidene)-1,4-diaminobutane
;
_space_group_IT_number 14
_symmetry_cell_setting monoclinic
_symmetry_space_group_name_Hall '-P 2ybc'
_symmetry_space_group_name_H-M 'P 1 21/c 1'
_atom_sites_solution_hydrogens geom
_atom_sites_solution_primary direct
_atom_sites_solution_secondary difmap
_audit_block_doi 10.5517/cc106sss
_audit_creation_method SHELXL-97
_audit_update_record
;
2013-03-19 deposited with the CCDC.
2015-06-02 downloaded from the CCDC.
;
_cell_angle_alpha 90.00
_cell_angle_beta 107.344(6)
_cell_angle_gamma 90.00
_cell_formula_units_Z 2
_cell_length_a 9.2157(5)
_cell_length_b 8.9944(5)
_cell_length_c 9.3471(5)
_cell_measurement_reflns_used 4280
_cell_measurement_temperature 293(2)
_cell_measurement_theta_max 29.0197
_cell_measurement_theta_min 3.5364
_cell_volume 739.55(7)
_computing_cell_refinement 'CrysAlisPro (Oxford Diffraction,2010)'
_computing_data_collection 'CrysAlisPro (Oxford Diffraction,2010)'
_computing_data_reduction 'CrysAlisPro (Oxford Diffraction,2010)'
_computing_molecular_graphics 'ORTEP3 (Farrugia, 1997)'
_computing_publication_material PLATON(Spek,2009)
_computing_structure_refinement 'SHELXL-97 (Sheldrick, 2008)'
_computing_structure_solution 'SHELXS-97 (Sheldrick, 2008)'
_diffrn_ambient_temperature 293(2)
_diffrn_detector_area_resol_mean 16.1049
_diffrn_measured_fraction_theta_full 0.998
_diffrn_measured_fraction_theta_max 0.998
_diffrn_measurement_device_type 'Xcalibur, Sapphire3'
_diffrn_measurement_method 'omega scans'
_diffrn_radiation_monochromator graphite
_diffrn_radiation_source 'fine-focus sealed tube'
_diffrn_radiation_type MoK\a
_diffrn_radiation_wavelength 0.71073
_diffrn_reflns_av_R_equivalents 0.0441
_diffrn_reflns_av_sigmaI/netI 0.0267
_diffrn_reflns_limit_h_max 11
_diffrn_reflns_limit_h_min -11
_diffrn_reflns_limit_k_max 11
_diffrn_reflns_limit_k_min -11
_diffrn_reflns_limit_l_max 11
_diffrn_reflns_limit_l_min -11
_diffrn_reflns_number 11412
_diffrn_reflns_theta_full 26.00
_diffrn_reflns_theta_max 26.00
_diffrn_reflns_theta_min 3.54
_diffrn_standards_decay_% 0
_diffrn_standards_interval_count 0
_diffrn_standards_interval_time 0
_diffrn_standards_number 0
_exptl_absorpt_coefficient_mu 0.074
_exptl_absorpt_correction_T_max 1.00000
_exptl_absorpt_correction_T_min 0.92594
_exptl_absorpt_correction_type multi-scan
_exptl_absorpt_process_details
;
CrysAlisPro, Oxford Diffraction Ltd.,
Version 1.171.34.40 (release 27-08-2010 CrysAlis171 .NET)
(compiled Aug 27 2010,11:50:40)
Empirical absorption correction using spherical harmonics,
implemented in SCALE3 ABSPACK scaling algorithm.
;
_exptl_crystal_colour brown
_exptl_crystal_density_diffrn 1.196
_exptl_crystal_density_method 'not measured'
_exptl_crystal_description block
_exptl_crystal_F_000 284
_exptl_crystal_size_max 0.3
_exptl_crystal_size_mid 0.2
_exptl_crystal_size_min 0.2
_refine_diff_density_max 0.113
_refine_diff_density_min -0.183
_refine_diff_density_rms 0.039
_refine_ls_extinction_method none
_refine_ls_goodness_of_fit_ref 1.042
_refine_ls_hydrogen_treatment constr
_refine_ls_matrix_type full
_refine_ls_number_parameters 91
_refine_ls_number_reflns 1448
_refine_ls_number_restraints 0
_refine_ls_restrained_S_all 1.042
_refine_ls_R_factor_all 0.0692
_refine_ls_R_factor_gt 0.0445
_refine_ls_shift/su_max 0.000
_refine_ls_shift/su_mean 0.000
_refine_ls_structure_factor_coef Fsqd
_refine_ls_weighting_details 'calc w=1/[\s^2^(Fo^2^)+(0.0548P)^2^+0.0669P] where P=(Fo^2^+2Fc^2^)/3'
_refine_ls_weighting_scheme calc
_refine_ls_wR_factor_gt 0.1085
_refine_ls_wR_factor_ref 0.1214
_reflns_number_gt 993
_reflns_number_total 1448
_reflns_threshold_expression >2sigma(I)
_cod_data_source_file c5ra09562j2.cif
_cod_data_source_block sb6
_cod_original_sg_symbol_H-M 'P 21/c'
_cod_database_code 7220656

loop_
_symmetry_equiv_pos_as_xyz
'x, y, z'
'-x, y+1/2, -z+1/2'
'-x, -y, -z'
'x, -y-1/2, z-1/2'

loop_
_atom_site_label
_atom_site_type_symbol
_atom_site_fract_x
_atom_site_fract_y
_atom_site_fract_z
_atom_site_U_iso_or_equiv
_atom_site_adp_type
_atom_site_occupancy
_atom_site_symmetry_multiplicity
_atom_site_calc_flag
_atom_site_refinement_flags
N1 N 0.27104(15) -0.08335(17) 0.46985(16) 0.0633(4) Uani 1 1 d .
C2 C 0.22163(16) -0.03188(16) 0.32905(16) 0.0474(4) Uani 1 1 d .
C3 C 0.07333(18) -0.05187(18) 0.24092(18) 0.0572(5) Uani 1 1 d .
H3 H 0.0409 -0.0131 0.1443 0.069 Uiso 1 1 calc R
C4 C -0.02558(19) -0.1293(2) 0.2971(2) 0.0655(5) Uani 1 1 d .
H4 H -0.1254 -0.1449 0.2386 0.079 Uiso 1 1 calc R
C5 C 0.0239(2) -0.18311(19) 0.4393(2) 0.0650(5) Uani 1 1 d .
H5 H -0.0408 -0.2365 0.4799 0.078 Uiso 1 1 calc R
C6 C 0.1712(2) -0.1567(2) 0.5210(2) 0.0706(5) Uani 1 1 d .
H6 H 0.2039 -0.1924 0.6188 0.085 Uiso 1 1 calc R
C7 C 0.33608(17) 0.04471(17) 0.27541(18) 0.0518(4) Uani 1 1 d .
H7 H 0.4330 0.0588 0.3414 0.062 Uiso 1 1 calc R
N8 N 0.30751(15) 0.09208(16) 0.14299(16) 0.0595(4) Uani 1 1 d .
C9 C 0.4309(2) 0.1628(2) 0.1007(2) 0.0679(5) Uani 1 1 d .
H9A H 0.5204 0.1682 0.1874 0.082 Uiso 1 1 calc R
H9B H 0.4017 0.2635 0.0668 0.082 Uiso 1 1 calc R
C10 C 0.46835(19) 0.07630(19) -0.0234(2) 0.0631(5) Uani 1 1 d .
H10A H 0.3768 0.0667 -0.1074 0.076 Uiso 1 1 calc R
H10B H 0.5417 0.1324 -0.0574 0.076 Uiso 1 1 calc R

loop_
_atom_site_aniso_label
_atom_site_aniso_U_11
_atom_site_aniso_U_22
_atom_site_aniso_U_33
_atom_site_aniso_U_23
_atom_site_aniso_U_13
_atom_site_aniso_U_12
N1 0.0506(8) 0.0762(10) 0.0610(9) 0.0132(7) 0.0136(7) -0.0046(7)
C2 0.0456(9) 0.0463(9) 0.0523(9) -0.0027(7) 0.0177(7) 0.0044(7)
C3 0.0521(9) 0.0639(10) 0.0537(10) -0.0009(8) 0.0132(7) 0.0030(8)
C4 0.0421(9) 0.0736(12) 0.0785(13) -0.0058(9) 0.0143(8) -0.0038(8)
C5 0.0562(11) 0.0635(11) 0.0820(13) 0.0050(9) 0.0309(9) -0.0060(8)
C6 0.0612(11) 0.0830(13) 0.0684(12) 0.0197(10) 0.0204(9) -0.0032(10)
C7 0.0475(9) 0.0509(9) 0.0591(10) -0.0032(8) 0.0190(7) 0.0012(7)
N8 0.0548(8) 0.0661(9) 0.0640(10) 0.0093(7) 0.0274(7) 0.0085(7)
C9 0.0724(12) 0.0625(11) 0.0809(13) 0.0107(9) 0.0412(10) 0.0024(9)
C10 0.0538(10) 0.0736(11) 0.0683(11) 0.0184(9) 0.0281(8) 0.0066(8)

loop_
_atom_type_symbol
_atom_type_description
_atom_type_scat_dispersion_real
_atom_type_scat_dispersion_imag
_atom_type_scat_source
C C 0.0033 0.0016 'International Tables Vol C Tables 4.2.6.8 and 6.1.1.4'
H H 0.0000 0.0000 'International Tables Vol C Tables 4.2.6.8 and 6.1.1.4'
N N 0.0061 0.0033 'International Tables Vol C Tables 4.2.6.8 and 6.1.1.4'

loop_
_citation_id
_citation_doi
_citation_year
1 10.1016/j.poly.2013.07.018 2013

loop_
_geom_angle_atom_site_label_1
_geom_angle_atom_site_label_2
_geom_angle_atom_site_label_3
_geom_angle
_geom_angle_site_symmetry_1
C6 N1 C2 117.04(14) .
N1 C2 C3 121.79(15) .
N1 C2 C7 115.42(13) .
C3 C2 C7 122.79(15) .
C4 C3 C2 119.39(16) .
C4 C3 H3 120.3 .
C2 C3 H3 120.3 .
C5 C4 C3 119.23(16) .
C5 C4 H4 120.4 .
C3 C4 H4 120.4 .
C4 C5 C6 118.21(17) .
C4 C5 H5 120.9 .
C6 C5 H5 120.9 .
N1 C6 C5 124.33(17) .
N1 C6 H6 117.8 .
C5 C6 H6 117.8 .
N8 C7 C2 122.22(15) .
N8 C7 H7 118.9 .
C2 C7 H7 118.9 .
C7 N8 C9 117.57(15) .
N8 C9 C10 110.90(15) .
N8 C9 H9A 109.5 .
C10 C9 H9A 109.5 .
N8 C9 H9B 109.5 .
C10 C9 H9B 109.5 .
H9A C9 H9B 108.0 .
C10 C10 C9 113.73(17) 3_655
C10 C10 H10A 108.8 3_655
C9 C10 H10A 108.8 .
C10 C10 H10B 108.8 3_655
C9 C10 H10B 108.8 .
H10A C10 H10B 107.7 .

loop_
_geom_bond_atom_site_label_1
_geom_bond_atom_site_label_2
_geom_bond_distance
_geom_bond_site_symmetry_2
N1 C6 1.332(2) .
N1 C2 1.3403(19) .
C2 C3 1.381(2) .
C2 C7 1.468(2) .
C3 C4 1.370(2) .
C3 H3 0.9300 .
C4 C5 1.359(2) .
C4 H4 0.9300 .
C5 C6 1.365(2) .
C5 H5 0.9300 .
C6 H6 0.9300 .
C7 N8 1.2604(19) .
C7 H7 0.9300 .
N8 C9 1.457(2) .
C9 C10 1.520(2) .
C9 H9A 0.9700 .
C9 H9B 0.9700 .
C10 C10 1.504(3) 3_655
C10 H10A 0.9700 .
C10 H10B 0.9700 .

loop_
_geom_torsion_atom_site_label_1
_geom_torsion_atom_site_label_2
_geom_torsion_atom_site_label_3
_geom_torsion_atom_site_label_4
_geom_torsion
_geom_torsion_site_symmetry_4
C6 N1 C2 C3 0.9(2) .
C6 N1 C2 C7 -178.36(15) .
N1 C2 C3 C4 -1.5(2) .
C7 C2 C3 C4 177.63(14) .
C2 C3 C4 C5 0.9(3) .
C3 C4 C5 C6 0.3(3) .
C2 N1 C6 C5 0.4(3) .
C4 C5 C6 N1 -1.1(3) .
N1 C2 C7 N8 176.35(14) .
C3 C2 C7 N8 -2.9(2) .
C2 C7 N8 C9 -178.35(14) .
C7 N8 C9 C10 117.53(17) .
N8 C9 C10 C10 -65.5(2) 3_655
